data_7116184
loop_
_publ_author_name
'Pierri, Agustin E.'
'Huang, Po-Ju'
'Garcia, John V.'
'Stanfill, James G.'
'Chui, Megan'
'Wu, Guang'
'Zheng, Nanfeng'
'Ford, Peter C.'

_publ_section_title
;
 A photoCORM nanocarrier for CO release using NIR light.
;
_journal_issue 11
_journal_name_full 'Chemical communications (Cambridge, England)'
_journal_page_first 2072
_journal_page_last 2075
_journal_paper_doi 10.1039/c4cc06766e
_journal_volume 51
_journal_year 2015
_chemical_formula_moiety '2(C48 H38 Mn N2 O2 P2), C14 H6 N, 2(C F3 O3 S)'
_chemical_formula_sum 'C111 H110 F6 Mn2 N5 O10 P4 S2'
_chemical_formula_weight 2085.91
_chemical_name_systematic
;
 ?
;
_space_group_crystal_system monoclinic
_space_group_IT_number 14
_space_group_name_Hall '-P 2ybc'
_space_group_name_H-M_alt 'P 1 21/c 1'
_symmetry_space_group_name_Hall '-P 2ybc'
_symmetry_space_group_name_H-M 'P 1 21/c 1'
_atom_sites_solution_hydrogens geom
_audit_creation_method SHELXL-2014
_audit_update_record
;
2014-12-08 deposited with the CCDC.
2014-12-16 downloaded from the CCDC.
;
_cell_angle_alpha 90
_cell_angle_beta 105.155(4)
_cell_angle_gamma 90
_cell_formula_units_Z 2
_cell_length_a 12.451(2)
_cell_length_b 27.816(4)
_cell_length_c 14.753(2)
_cell_measurement_temperature 100(2)
_cell_volume 4931.8(13)
_computing_structure_refinement 'SHELXL-2014 (Sheldrick, 2014)'
_diffrn_ambient_temperature 100(2)
_diffrn_measured_fraction_theta_full 1.000
_diffrn_measured_fraction_theta_max 0.994
_diffrn_measurement_device_type 'Bruker Kappa Apex II'
_diffrn_measurement_method 'omega scan'
_diffrn_radiation_type MoK\a
_diffrn_radiation_wavelength 0.71073
_diffrn_reflns_av_R_equivalents 0.0433
_diffrn_reflns_av_unetI/netI 0.0483
_diffrn_reflns_Laue_measured_fraction_full 1.000
_diffrn_reflns_Laue_measured_fraction_max 0.994
_diffrn_reflns_limit_h_max 16
_diffrn_reflns_limit_h_min -16
_diffrn_reflns_limit_k_max 37
_diffrn_reflns_limit_k_min -34
_diffrn_reflns_limit_l_max 19
_diffrn_reflns_limit_l_min -14
_diffrn_reflns_number 36069
_diffrn_reflns_point_group_measured_fraction_full 1.000
_diffrn_reflns_point_group_measured_fraction_max 0.994
_diffrn_reflns_theta_full 25.242
_diffrn_reflns_theta_max 28.493
_diffrn_reflns_theta_min 1.464
_exptl_absorpt_coefficient_mu 0.439
_exptl_absorpt_correction_T_max 0.7457
_exptl_absorpt_correction_T_min 0.6376
_exptl_absorpt_correction_type multi-scan
_exptl_absorpt_process_details sadabs
_exptl_crystal_colour orange
_exptl_crystal_density_diffrn 1.405
_exptl_crystal_description needle
_exptl_crystal_F_000 2174
_exptl_crystal_recrystallization_method 'Re-crystallisation from solvent: Hexane'
_exptl_crystal_size_max 0.250
_exptl_crystal_size_mid 0.100
_exptl_crystal_size_min 0.050
_refine_diff_density_max 1.909
_refine_diff_density_min -0.802
_refine_diff_density_rms 0.082
_refine_ls_extinction_method none
_refine_ls_goodness_of_fit_ref 1.164
_refine_ls_hydrogen_treatment constr
_refine_ls_matrix_type full
_refine_ls_number_parameters 644
_refine_ls_number_reflns 12413
_refine_ls_number_restraints 27
_refine_ls_restrained_S_all 1.191
_refine_ls_R_factor_all 0.0817
_refine_ls_R_factor_gt 0.0555
_refine_ls_shift/su_max 0.001
_refine_ls_shift/su_mean 0.000
_refine_ls_structure_factor_coef Fsqd
_refine_ls_weighting_details 'w=1/[\s^2^(Fo^2^)+(0.0300P)^2^+8.0000P] where P=(Fo^2^+2Fc^2^)/3'
_refine_ls_weighting_scheme calc
_refine_ls_wR_factor_gt 0.1165
_refine_ls_wR_factor_ref 0.1254
_reflns_Friedel_coverage 0.000
_reflns_number_gt 9192
_reflns_number_total 12413
_reflns_threshold_expression 'I > 2\s(I)'
_cod_data_source_file c4cc06766e2.cif
_cod_data_source_block B11202014_1_0m
_cod_depositor_comments 'Adding full bibliography for 7116184.cif.'
_cod_original_cell_volume 4932.0(13)
_cod_database_code 7116184
_shelx_space_group_comment
;
The symmetry employed for this shelxl refinement is uniquely defined
by the following loop, which should always be used as a source of
symmetry information in preference to the above space-group names.
They are only intended as comments.
;
_shelx_estimated_absorpt_t_min 0.898
_shelx_estimated_absorpt_t_max 0.978
_shelxl_version_number 2014-3

loop_
_space_group_symop_operation_xyz
'x, y, z'
'-x, y+1/2, -z+1/2'
'-x, -y, -z'
'x, -y-1/2, z-1/2'

loop_
_atom_site_label
_atom_site_type_symbol
_atom_site_fract_x
_atom_site_fract_y
_atom_site_fract_z
_atom_site_U_iso_or_equiv
_atom_site_adp_type
_atom_site_occupancy
_atom_site_site_symmetry_order
_atom_site_calc_flag
_atom_site_refinement_flags_posn
_atom_site_refinement_flags_adp
_atom_site_refinement_flags_occupancy
C1 C 0.5894(2) 0.25441(9) 0.14612(17) 0.0132(5) Uani 1 1 d . . .
C2 C 0.5728(2) 0.25342(9) 0.31731(17) 0.0125(5) Uani 1 1 d . . .
C3 C 0.5848(2) 0.35171(10) 0.05375(17) 0.0140(5) Uani 1 1 d . . .
H3 H 0.5913 0.3207 0.0287 0.017 Uiso 1 1 calc R U .
C4 C 0.5826(2) 0.39120(10) -0.00326(19) 0.0181(5) Uani 1 1 d . . .
H4 H 0.5874 0.3873 -0.0661 0.022 Uiso 1 1 calc R U .
C5 C 0.5731(2) 0.43659(10) 0.0326(2) 0.0207(6) Uani 1 1 d . . .
H5 H 0.5710 0.4643 -0.0055 0.025 Uiso 1 1 calc R U .
C6 C 0.5668(2) 0.44113(10) 0.12469(19) 0.0186(6) Uani 1 1 d . . .
H6 H 0.5612 0.4720 0.1508 0.022 Uiso 1 1 calc R U .
C7 C 0.5689(2) 0.39974(9) 0.17824(18) 0.0138(5) Uani 1 1 d . . .
C8 C 0.5638(2) 0.39982(9) 0.27699(18) 0.0154(5) Uani 1 1 d . . .
C9 C 0.5585(3) 0.44135(10) 0.3274(2) 0.0271(7) Uani 1 1 d . . .
H9 H 0.5557 0.4719 0.2982 0.033 Uiso 1 1 calc R U .
C10 C 0.5572(3) 0.43794(12) 0.4207(2) 0.0370(9) Uani 1 1 d . . .
H10 H 0.5533 0.4661 0.4562 0.044 Uiso 1 1 calc R U .
C11 C 0.5617(3) 0.39293(11) 0.4613(2) 0.0264(7) Uani 1 1 d . . .
H11 H 0.5620 0.3896 0.5255 0.032 Uiso 1 1 calc R U .
C12 C 0.5656(2) 0.35277(10) 0.40691(18) 0.0163(5) Uani 1 1 d . . .
H12 H 0.5678 0.3219 0.4351 0.020 Uiso 1 1 calc R U .
C13 C 0.2976(2) 0.32092(9) 0.24471(17) 0.0135(5) Uani 1 1 d . . .
C14 C 0.3259(2) 0.30790(9) 0.33947(18) 0.0150(5) Uani 1 1 d . . .
H14 H 0.3902 0.2888 0.3639 0.018 Uiso 1 1 calc R U .
C15 C 0.2616(2) 0.32246(10) 0.39839(19) 0.0179(5) Uani 1 1 d . . .
H15 H 0.2823 0.3135 0.4628 0.021 Uiso 1 1 calc R U .
C16 C 0.1673(2) 0.35005(10) 0.3632(2) 0.0201(6) Uani 1 1 d . . .
H16 H 0.1234 0.3603 0.4034 0.024 Uiso 1 1 calc R U .
C17 C 0.1371(2) 0.36267(10) 0.2688(2) 0.0200(6) Uani 1 1 d . . .
H17 H 0.0719 0.3813 0.2443 0.024 Uiso 1 1 calc R U .
C18 C 0.2018(2) 0.34821(10) 0.20989(19) 0.0184(5) Uani 1 1 d . . .
H18 H 0.1806 0.3570 0.1454 0.022 Uiso 1 1 calc R U .
C19 C 0.3161(2) 0.23670(9) 0.14674(17) 0.0141(5) Uani 1 1 d . . .
C20 C 0.3730(2) 0.19332(10) 0.16525(18) 0.0163(5) Uani 1 1 d . . .
H20 H 0.4516 0.1934 0.1890 0.020 Uiso 1 1 calc R U .
C21 C 0.3158(3) 0.14975(10) 0.14932(19) 0.0213(6) Uani 1 1 d . . .
H21 H 0.3556 0.1203 0.1620 0.026 Uiso 1 1 calc R U .
C22 C 0.2007(2) 0.14928(11) 0.11495(19) 0.0218(6) Uani 1 1 d . . .
H22 H 0.1617 0.1196 0.1050 0.026 Uiso 1 1 calc R U .
C23 C 0.1431(2) 0.19236(11) 0.0952(2) 0.0230(6) Uani 1 1 d . . .
H23 H 0.0646 0.1921 0.0709 0.028 Uiso 1 1 calc R U .
C24 C 0.1998(2) 0.23565(10) 0.11076(19) 0.0186(6) Uani 1 1 d . . .
H24 H 0.1597 0.2650 0.0970 0.022 Uiso 1 1 calc R U .
C25 C 0.3385(2) 0.32704(9) 0.05974(17) 0.0137(5) Uani 1 1 d . . .
C26 C 0.3209(2) 0.37675(10) 0.05411(19) 0.0179(5) Uani 1 1 d . . .
H26 H 0.3240 0.3947 0.1095 0.021 Uiso 1 1 calc R U .
C27 C 0.2988(2) 0.39998(11) -0.0323(2) 0.0222(6) Uani 1 1 d . . .
H27 H 0.2849 0.4336 -0.0359 0.027 Uiso 1 1 calc R U .
C28 C 0.2970(2) 0.37419(11) -0.1132(2) 0.0246(6) Uani 1 1 d . . .
H28 H 0.2827 0.3902 -0.1720 0.029 Uiso 1 1 calc R U .
C29 C 0.3160(2) 0.32504(11) -0.10817(19) 0.0215(6) Uani 1 1 d . . .
H29 H 0.3148 0.3073 -0.1635 0.026 Uiso 1 1 calc R U .
C30 C 0.3369(2) 0.30172(10) -0.02190(18) 0.0167(5) Uani 1 1 d . . .
H30 H 0.3502 0.2681 -0.0187 0.020 Uiso 1 1 calc R U .
C31 C 0.8244(2) 0.33291(9) 0.39643(17) 0.0131(5) Uani 1 1 d . . .
C32 C 0.8010(2) 0.31067(10) 0.47435(18) 0.0171(5) Uani 1 1 d . . .
H32 H 0.7647 0.2803 0.4671 0.020 Uiso 1 1 calc R U .
C33 C 0.8301(2) 0.33246(11) 0.56200(19) 0.0197(6) Uani 1 1 d . . .
H33 H 0.8136 0.3170 0.6142 0.024 Uiso 1 1 calc R U .
C34 C 0.8834(2) 0.37666(11) 0.57354(19) 0.0212(6) Uani 1 1 d . . .
H34 H 0.9013 0.3920 0.6331 0.025 Uiso 1 1 calc R U .
C35 C 0.9103(3) 0.39834(10) 0.4981(2) 0.0229(6) Uani 1 1 d . . .
H35 H 0.9487 0.4282 0.5064 0.027 Uiso 1 1 calc R U .
C36 C 0.8815(2) 0.37656(10) 0.41022(19) 0.0180(5) Uani 1 1 d . . .
H36 H 0.9010 0.3916 0.3589 0.022 Uiso 1 1 calc R U .
C37 C 0.8491(2) 0.24576(9) 0.30766(17) 0.0127(5) Uani 1 1 d . . .
C38 C 0.8009(2) 0.20023(9) 0.29527(17) 0.0149(5) Uani 1 1 d . . .
H38 H 0.7223 0.1970 0.2755 0.018 Uiso 1 1 calc R U .
C39 C 0.8680(2) 0.15930(10) 0.31185(18) 0.0184(6) Uani 1 1 d . . .
H39 H 0.8347 0.1283 0.3032 0.022 Uiso 1 1 calc R U .
C40 C 0.9824(2) 0.16354(11) 0.3407(2) 0.0225(6) Uani 1 1 d . . .
H40 H 1.0276 0.1356 0.3509 0.027 Uiso 1 1 calc R U .
C41 C 1.0312(2) 0.20879(11) 0.3550(2) 0.0238(6) Uani 1 1 d . . .
H41 H 1.1099 0.2118 0.3754 0.029 Uiso 1 1 calc R U .
C42 C 0.9650(2) 0.24960(10) 0.3393(2) 0.0195(6) Uani 1 1 d . . .
H42 H 0.9986 0.2805 0.3501 0.023 Uiso 1 1 calc R U .
C43 C 0.8319(2) 0.33082(10) 0.19773(17) 0.0142(5) Uani 1 1 d . . .
C44 C 0.8727(2) 0.30220(10) 0.13617(18) 0.0169(5) Uani 1 1 d . . .
H44 H 0.8771 0.2683 0.1447 0.020 Uiso 1 1 calc R U .
C45 C 0.9068(2) 0.32301(11) 0.06260(19) 0.0221(6) Uani 1 1 d . . .
H45 H 0.9335 0.3033 0.0207 0.026 Uiso 1 1 calc R U .
C46 C 0.9019(2) 0.37243(11) 0.0502(2) 0.0239(6) Uani 1 1 d . . .
H46 H 0.9264 0.3865 0.0005 0.029 Uiso 1 1 calc R U .
C47 C 0.8614(2) 0.40122(10) 0.11029(19) 0.0200(6) Uani 1 1 d . . .
H47 H 0.8581 0.4351 0.1018 0.024 Uiso 1 1 calc R U .
C48 C 0.8255(2) 0.38048(10) 0.18320(19) 0.0167(5) Uani 1 1 d . . .
H48 H 0.7964 0.4003 0.2235 0.020 Uiso 1 1 calc R U .
C49 C 0.1984(5) 0.4656(3) 0.4417(6) 0.0372(18) Uani 0.5 1 d D . P
C50 C 0.3109(5) 0.4572(2) 0.4403(5) 0.0368(16) Uani 0.5 1 d D . P
H50A H 0.3401 0.4857 0.4159 0.055 Uiso 1 1 calc R U .
H50B H 0.3140 0.4295 0.3999 0.055 Uiso 1 1 calc R U .
H50C H 0.3558 0.4505 0.5043 0.055 Uiso 1 1 calc R U .
C51 C 0.1607(13) 0.4730(6) 0.4517(7) 0.084(6) Uiso 0.5 1 d D . P
C52 C 0.2148(9) 0.4864(5) 0.5534(6) 0.099(4) Uiso 0.5 1 d D . P
C53 C 0.1389(6) 0.4730(3) 0.6081(4) 0.0412(17) Uiso 0.5 1 d D . P
C54 C 0.1843(7) 0.4862(3) 0.7102(4) 0.0359(16) Uiso 0.5 1 d D . P
C55 C 0.0914(11) 0.4711(6) 0.7508(6) 0.103(5) Uiso 0.5 1 d D . P
C56 C 0.1094(5) 0.4797(2) 0.8464(4) 0.0308(15) Uiso 0.5 1 d D . P
C57 C 0.0537(10) 0.4783(5) 0.9964(7) 0.095(4) Uiso 0.5 1 d D . P
C58 C 0.0079(9) 0.4792(4) 0.8939(7) 0.089(4) Uiso 0.5 1 d D . P
C59 C 0.1060(13) 0.4814(5) 0.8522(9) 0.39(3) Uiso 0.5 1 d D . P
C60 C 0.0552(9) 0.4728(6) 0.7543(8) 0.099(5) Uiso 0.5 1 d D . P
C61 C 0.1193(10) 0.4909(8) 0.6930(9) 0.195(10) Uiso 0.5 1 d D . P
C62 C 0.2379(6) 0.4842(2) 0.7187(5) 0.0294(14) Uiso 0.5 1 d D . P
C63 C 0.3037(3) 0.53137(12) 0.2102(3) 0.0367(8) Uani 1 1 d . . .
F1 F 0.2601(2) 0.54519(9) 0.12155(16) 0.0568(6) Uani 1 1 d . . .
F2 F 0.3212(2) 0.48383(7) 0.20976(18) 0.0546(6) Uani 1 1 d . . .
F3 F 0.2267(2) 0.53884(9) 0.2565(2) 0.0590(7) Uani 1 1 d . . .
Mn1 Mn 0.57687(3) 0.29851(2) 0.23130(3) 0.00962(9) Uani 1 1 d . . .
N1 N 0.57821(17) 0.35507(8) 0.14349(14) 0.0117(4) Uani 1 1 d . . .
N2 N 0.56642(18) 0.35534(8) 0.31568(14) 0.0130(4) Uani 1 1 d . . .
N3 N 0.1060(5) 0.4718(2) 0.4423(6) 0.0487(19) Uani 0.5 1 d D . P
O1 O 0.59840(16) 0.22675(7) 0.08969(13) 0.0194(4) Uani 1 1 d . . .
O2 O 0.57032(16) 0.22494(7) 0.37392(13) 0.0187(4) Uani 1 1 d . . .
O3 O 0.5033(2) 0.54887(8) 0.20693(16) 0.0329(5) Uani 1 1 d . . .
O4 O 0.3968(2) 0.61384(8) 0.25223(18) 0.0349(6) Uani 1 1 d . . .
O5 O 0.4626(2) 0.54669(8) 0.35841(15) 0.0355(6) Uani 1 1 d . . .
P1 P 0.38381(5) 0.29586(2) 0.17249(4) 0.01150(13) Uani 1 1 d . . .
P2 P 0.76985(5) 0.30189(2) 0.28364(4) 0.01056(13) Uani 1 1 d . . .
S1 S 0.43120(7) 0.56428(3) 0.26345(5) 0.02336(16) Uani 1 1 d . . .

loop_
_atom_site_aniso_label
_atom_site_aniso_U_11
_atom_site_aniso_U_22
_atom_site_aniso_U_33
_atom_site_aniso_U_23
_atom_site_aniso_U_13
_atom_site_aniso_U_12
C1 0.0108(11) 0.0157(12) 0.0123(12) 0.0027(10) 0.0014(9) -0.0002(9)
C2 0.0120(12) 0.0144(12) 0.0108(11) -0.0035(10) 0.0028(9) 0.0008(9)
C3 0.0131(12) 0.0173(13) 0.0115(12) -0.0004(10) 0.0030(10) 0.0013(10)
C4 0.0186(13) 0.0238(14) 0.0126(12) 0.0041(11) 0.0054(10) 0.0025(11)
C5 0.0225(14) 0.0192(14) 0.0198(14) 0.0093(11) 0.0041(11) 0.0023(11)
C6 0.0205(14) 0.0147(13) 0.0194(13) 0.0015(11) 0.0030(11) 0.0027(10)
C7 0.0138(12) 0.0142(12) 0.0127(12) 0.0003(10) 0.0022(10) 0.0021(9)
C8 0.0175(13) 0.0146(13) 0.0128(12) 0.0001(10) 0.0019(10) 0.0035(10)
C9 0.048(2) 0.0131(14) 0.0207(14) 0.0009(11) 0.0088(14) 0.0062(13)
C10 0.073(3) 0.0179(15) 0.0205(15) -0.0050(12) 0.0138(17) 0.0081(16)
C11 0.0447(19) 0.0217(15) 0.0135(13) -0.0028(11) 0.0088(13) 0.0062(13)
C12 0.0190(13) 0.0178(13) 0.0121(12) -0.0003(10) 0.0040(10) 0.0025(10)
C13 0.0123(12) 0.0157(12) 0.0130(12) -0.0013(10) 0.0043(10) -0.0007(9)
C14 0.0113(12) 0.0199(13) 0.0140(12) 0.0002(10) 0.0035(10) 0.0025(10)
C15 0.0214(14) 0.0207(14) 0.0130(12) 0.0005(11) 0.0073(11) 0.0015(11)
C16 0.0185(13) 0.0239(15) 0.0214(14) -0.0030(11) 0.0117(11) -0.0005(11)
C17 0.0135(12) 0.0258(15) 0.0214(14) 0.0015(12) 0.0060(11) 0.0059(11)
C18 0.0156(13) 0.0244(14) 0.0155(13) 0.0017(11) 0.0042(10) 0.0034(11)
C19 0.0159(12) 0.0168(13) 0.0113(12) -0.0015(10) 0.0066(10) -0.0030(10)
C20 0.0181(13) 0.0203(14) 0.0106(11) 0.0001(10) 0.0039(10) -0.0013(10)
C21 0.0305(16) 0.0172(14) 0.0163(13) -0.0007(11) 0.0064(12) -0.0028(11)
C22 0.0279(15) 0.0221(15) 0.0163(13) -0.0015(11) 0.0074(12) -0.0094(12)
C23 0.0184(14) 0.0289(16) 0.0224(14) -0.0010(12) 0.0064(11) -0.0053(11)
C24 0.0163(13) 0.0212(14) 0.0183(13) -0.0003(11) 0.0047(11) -0.0012(11)
C25 0.0107(12) 0.0183(13) 0.0110(11) 0.0011(10) 0.0011(9) -0.0004(10)
C26 0.0154(13) 0.0214(14) 0.0171(13) 0.0023(11) 0.0048(11) 0.0035(10)
C27 0.0194(14) 0.0232(15) 0.0236(14) 0.0082(12) 0.0049(12) 0.0059(11)
C28 0.0230(15) 0.0341(17) 0.0163(14) 0.0092(12) 0.0045(12) 0.0007(12)
C29 0.0206(14) 0.0323(16) 0.0119(12) -0.0010(11) 0.0049(11) -0.0042(12)
C30 0.0147(12) 0.0215(14) 0.0139(12) -0.0012(11) 0.0035(10) -0.0021(10)
C31 0.0133(12) 0.0148(12) 0.0107(11) -0.0006(9) 0.0021(10) 0.0017(9)
C32 0.0165(13) 0.0199(14) 0.0137(12) 0.0002(10) 0.0020(10) -0.0030(10)
C33 0.0201(14) 0.0276(15) 0.0110(12) 0.0010(11) 0.0033(11) 0.0006(11)
C34 0.0238(14) 0.0245(15) 0.0137(13) -0.0066(11) 0.0019(11) 0.0011(11)
C35 0.0276(15) 0.0187(14) 0.0206(14) -0.0043(11) 0.0030(12) -0.0063(12)
C36 0.0208(14) 0.0169(13) 0.0161(13) -0.0008(10) 0.0042(11) -0.0031(10)
C37 0.0153(12) 0.0134(12) 0.0098(11) 0.0009(9) 0.0037(10) 0.0026(9)
C38 0.0186(13) 0.0171(13) 0.0095(11) -0.0007(10) 0.0044(10) 0.0007(10)
C39 0.0286(15) 0.0134(13) 0.0139(12) 0.0005(10) 0.0065(11) 0.0038(11)
C40 0.0275(15) 0.0222(15) 0.0198(14) 0.0035(11) 0.0096(12) 0.0127(12)
C41 0.0177(14) 0.0291(16) 0.0239(14) 0.0023(12) 0.0043(12) 0.0057(12)
C42 0.0160(13) 0.0201(14) 0.0225(14) 0.0014(11) 0.0055(11) 0.0001(10)
C43 0.0109(12) 0.0190(13) 0.0116(12) 0.0014(10) 0.0012(9) -0.0027(10)
C44 0.0205(13) 0.0152(12) 0.0158(12) -0.0002(10) 0.0064(11) -0.0031(10)
C45 0.0269(15) 0.0279(16) 0.0141(13) -0.0030(11) 0.0102(12) -0.0042(12)
C46 0.0260(15) 0.0308(16) 0.0158(13) 0.0036(12) 0.0071(12) -0.0065(12)
C47 0.0225(14) 0.0175(13) 0.0181(13) 0.0058(11) 0.0019(11) -0.0037(11)
C48 0.0144(12) 0.0172(13) 0.0170(13) 0.0008(10) 0.0017(10) -0.0008(10)
C49 0.043(5) 0.026(4) 0.048(5) 0.001(3) 0.022(4) -0.009(3)
C50 0.034(4) 0.034(4) 0.038(4) 0.007(3) 0.000(3) -0.017(3)
C63 0.043(2) 0.0253(17) 0.041(2) 0.0070(15) 0.0092(17) -0.0012(15)
F1 0.0541(15) 0.0584(15) 0.0445(13) 0.0111(12) -0.0109(11) -0.0046(12)
F2 0.0630(15) 0.0226(11) 0.0693(16) -0.0021(11) 0.0019(13) -0.0056(10)
F3 0.0485(14) 0.0479(14) 0.0887(19) 0.0177(13) 0.0324(14) -0.0024(11)
Mn1 0.01133(17) 0.01011(18) 0.00758(16) 0.00014(14) 0.00280(13) 0.00064(14)
N1 0.0109(10) 0.0130(10) 0.0104(10) 0.0000(8) 0.0016(8) 0.0014(8)
N2 0.0132(10) 0.0148(11) 0.0107(10) -0.0011(8) 0.0024(8) 0.0014(8)
N3 0.045(5) 0.030(4) 0.077(5) -0.002(3) 0.029(4) 0.006(3)
O1 0.0246(10) 0.0195(10) 0.0153(9) -0.0043(8) 0.0075(8) 0.0020(8)
O2 0.0221(10) 0.0195(10) 0.0153(9) 0.0051(8) 0.0064(8) 0.0010(8)
O3 0.0475(15) 0.0271(12) 0.0293(12) 0.0064(10) 0.0192(11) 0.0113(10)
O4 0.0412(14) 0.0151(11) 0.0494(15) 0.0034(10) 0.0134(12) 0.0067(9)
O5 0.0604(16) 0.0270(12) 0.0184(11) -0.0024(9) 0.0092(11) 0.0115(11)
P1 0.0114(3) 0.0141(3) 0.0092(3) 0.0001(2) 0.0030(2) 0.0006(2)
P2 0.0117(3) 0.0106(3) 0.0093(3) 0.0001(2) 0.0027(2) -0.0004(2)
S1 0.0354(4) 0.0143(3) 0.0210(3) 0.0013(3) 0.0085(3) 0.0045(3)

loop_
_atom_type_symbol
_atom_type_description
_atom_type_scat_dispersion_real
_atom_type_scat_dispersion_imag
_atom_type_scat_source
C C 0.0033 0.0016 'International Tables Vol C Tables 4.2.6.8 and 6.1.1.4'
N N 0.0061 0.0033 'International Tables Vol C Tables 4.2.6.8 and 6.1.1.4'
O O 0.0106 0.0060 'International Tables Vol C Tables 4.2.6.8 and 6.1.1.4'
F F 0.0171 0.0103 'International Tables Vol C Tables 4.2.6.8 and 6.1.1.4'
P P 0.1023 0.0942 'International Tables Vol C Tables 4.2.6.8 and 6.1.1.4'
S S 0.1246 0.1234 'International Tables Vol C Tables 4.2.6.8 and 6.1.1.4'
Mn Mn 0.3368 0.7283 'International Tables Vol C Tables 4.2.6.8 and 6.1.1.4'
H H 0.0000 0.0000 'International Tables Vol C Tables 4.2.6.8 and 6.1.1.4'

loop_
_geom_angle_atom_site_label_1
_geom_angle_atom_site_label_2
_geom_angle_atom_site_label_3
_geom_angle
_geom_angle_site_symmetry_3
O1 C1 Mn1 178.3(2) .
O2 C2 Mn1 178.8(2) .
N1 C3 C4 123.1(2) .
N1 C3 H3 118.5 .
C4 C3 H3 118.5 .
C3 C4 C5 118.9(2) .
C3 C4 H4 120.5 .
C5 C4 H4 120.5 .
C4 C5 C6 119.3(3) .
C4 C5 H5 120.4 .
C6 C5 H5 120.4 .
C5 C6 C7 118.9(3) .
C5 C6 H6 120.6 .
C7 C6 H6 120.6 .
N1 C7 C6 122.1(2) .
N1 C7 C8 113.8(2) .
C6 C7 C8 124.0(2) .
N2 C8 C9 122.2(2) .
N2 C8 C7 114.3(2) .
C9 C8 C7 123.6(2) .
C10 C9 C8 119.5(3) .
C10 C9 H9 120.3 .
C8 C9 H9 120.3 .
C9 C10 C11 118.9(3) .
C9 C10 H10 120.5 .
C11 C10 H10 120.5 .
C10 C11 C12 118.9(3) .
C10 C11 H11 120.6 .
C12 C11 H11 120.6 .
N2 C12 C11 123.1(3) .
N2 C12 H12 118.5 .
C11 C12 H12 118.5 .
C18 C13 C14 118.5(2) .
C18 C13 P1 124.5(2) .
C14 C13 P1 116.70(19) .
C15 C14 C13 121.0(2) .
C15 C14 H14 119.5 .
C13 C14 H14 119.5 .
C16 C15 C14 119.9(2) .
C16 C15 H15 120.1 .
C14 C15 H15 120.1 .
C15 C16 C17 119.8(2) .
C15 C16 H16 120.1 .
C17 C16 H16 120.1 .
C16 C17 C18 120.3(3) .
C16 C17 H17 119.9 .
C18 C17 H17 119.9 .
C17 C18 C13 120.5(3) .
C17 C18 H18 119.8 .
C13 C18 H18 119.8 .
C20 C19 C24 118.5(2) .
C20 C19 P1 123.6(2) .
C24 C19 P1 117.8(2) .
C19 C20 C21 120.7(3) .
C19 C20 H20 119.7 .
C21 C20 H20 119.7 .
C22 C21 C20 120.1(3) .
C22 C21 H21 119.9 .
C20 C21 H21 119.9 .
C23 C22 C21 119.7(3) .
C23 C22 H22 120.1 .
C21 C22 H22 120.1 .
C24 C23 C22 120.2(3) .
C24 C23 H23 119.9 .
C22 C23 H23 119.9 .
C23 C24 C19 120.7(3) .
C23 C24 H24 119.7 .
C19 C24 H24 119.7 .
C30 C25 C26 118.9(2) .
C30 C25 P1 118.6(2) .
C26 C25 P1 121.9(2) .
C27 C26 C25 120.3(3) .
C27 C26 H26 119.9 .
C25 C26 H26 119.9 .
C28 C27 C26 120.2(3) .
C28 C27 H27 119.9 .
C26 C27 H27 119.9 .
C29 C28 C27 119.9(3) .
C29 C28 H28 120.0 .
C27 C28 H28 120.0 .
C28 C29 C30 119.8(3) .
C28 C29 H29 120.1 .
C30 C29 H29 120.1 .
C25 C30 C29 120.9(3) .
C25 C30 H30 119.6 .
C29 C30 H30 119.6 .
C36 C31 C32 118.2(2) .
C36 C31 P2 126.4(2) .
C32 C31 P2 115.34(19) .
C33 C32 C31 120.8(3) .
C33 C32 H32 119.6 .
C31 C32 H32 119.6 .
C34 C33 C32 120.1(3) .
C34 C33 H33 119.9 .
C32 C33 H33 119.9 .
C35 C34 C33 119.8(3) .
C35 C34 H34 120.1 .
C33 C34 H34 120.1 .
C34 C35 C36 120.2(3) .
C34 C35 H35 119.9 .
C36 C35 H35 119.9 .
C35 C36 C31 120.8(3) .
C35 C36 H36 119.6 .
C31 C36 H36 119.6 .
C38 C37 C42 118.9(2) .
C38 C37 P2 123.9(2) .
C42 C37 P2 117.1(2) .
C37 C38 C39 120.1(2) .
C37 C38 H38 119.9 .
C39 C38 H38 119.9 .
C40 C39 C38 120.4(3) .
C40 C39 H39 119.8 .
C38 C39 H39 119.8 .
C39 C40 C41 120.0(3) .
C39 C40 H40 120.0 .
C41 C40 H40 120.0 .
C42 C41 C40 119.9(3) .
C42 C41 H41 120.0 .
C40 C41 H41 120.0 .
C41 C42 C37 120.6(3) .
C41 C42 H42 119.7 .
C37 C42 H42 119.7 .
C48 C43 C44 118.6(2) .
C48 C43 P2 121.5(2) .
C44 C43 P2 119.3(2) .
C45 C44 C43 120.4(3) .
C45 C44 H44 119.8 .
C43 C44 H44 119.8 .
C46 C45 C44 120.2(3) .
C46 C45 H45 119.9 .
C44 C45 H45 119.9 .
C47 C46 C45 120.0(3) .
C47 C46 H46 120.0 .
C45 C46 H46 120.0 .
C46 C47 C48 119.9(3) .
C46 C47 H47 120.0 .
C48 C47 H47 120.0 .
C47 C48 C43 120.7(3) .
C47 C48 H48 119.6 .
C43 C48 H48 119.6 .
N3 C49 C50 179.1(9) .
C49 C50 H50A 109.5 .
C49 C50 H50B 109.5 .
H50A C50 H50B 109.5 .
C49 C50 H50C 109.5 .
H50A C50 H50C 109.5 .
H50B C50 H50C 109.5 .
C53 C52 C51 107.6(8) .
C52 C53 C54 111.5(6) .
C55 C54 C53 101.8(6) .
C59 C55 C54 116.4(10) .
C58 C57 C57 87.4(9) 3_567
C57 C58 C59 106.5(8) .
C60 C59 C55 18.4(7) .
C60 C59 C58 102.3(9) .
C55 C59 C58 120.3(11) .
C59 C60 C61 113.6(8) .
C62 C61 C60 119.2(9) .
F3 C63 F1 107.2(3) .
F3 C63 F2 107.3(3) .
F1 C63 F2 107.7(3) .
F3 C63 S1 111.3(3) .
F1 C63 S1 111.3(2) .
F2 C63 S1 111.9(3) .
C1 Mn1 C2 92.36(11) .
C1 Mn1 N2 172.28(10) .
C2 Mn1 N2 95.28(10) .
C1 Mn1 N1 93.78(10) .
C2 Mn1 N1 173.83(10) .
N2 Mn1 N1 78.59(8) .
C1 Mn1 P2 89.34(8) .
C2 Mn1 P2 90.64(8) .
N2 Mn1 P2 89.50(6) .
N1 Mn1 P2 90.02(6) .
C1 Mn1 P1 89.31(8) .
C2 Mn1 P1 91.38(8) .
N2 Mn1 P1 91.58(6) .
N1 Mn1 P1 88.10(6) .
P2 Mn1 P1 177.62(3) .
C3 N1 C7 117.7(2) .
C3 N1 Mn1 125.55(17) .
C7 N1 Mn1 116.69(16) .
C12 N2 C8 117.5(2) .
C12 N2 Mn1 125.90(18) .
C8 N2 Mn1 116.61(16) .
C25 P1 C13 105.05(12) .
C25 P1 C19 102.73(12) .
C13 P1 C19 98.82(11) .
C25 P1 Mn1 111.46(8) .
C13 P1 Mn1 118.28(9) .
C19 P1 Mn1 118.43(9) .
C37 P2 C43 101.83(12) .
C37 P2 C31 99.91(11) .
C43 P2 C31 107.27(12) .
C37 P2 Mn1 119.16(9) .
C43 P2 Mn1 111.93(9) .
C31 P2 Mn1 115.11(8) .
O5 S1 O4 115.76(14) .
O5 S1 O3 114.23(14) .
O4 S1 O3 115.46(14) .
O5 S1 C63 103.49(16) .
O4 S1 C63 103.40(16) .
O3 S1 C63 101.85(16) .

loop_
_geom_bond_atom_site_label_1
_geom_bond_atom_site_label_2
_geom_bond_distance
_geom_bond_site_symmetry_2
C1 O1 1.160(3) .
C1 Mn1 1.792(3) .
C2 O2 1.157(3) .
C2 Mn1 1.794(3) .
C3 N1 1.351(3) .
C3 C4 1.379(4) .
C3 H3 0.9500 .
C4 C5 1.386(4) .
C4 H4 0.9500 .
C5 C6 1.388(4) .
C5 H5 0.9500 .
C6 C7 1.393(4) .
C6 H6 0.9500 .
C7 N1 1.361(3) .
C7 C8 1.475(3) .
C8 N2 1.360(3) .
C8 C9 1.385(4) .
C9 C10 1.383(4) .
C9 H9 0.9500 .
C10 C11 1.383(4) .
C10 H10 0.9500 .
C11 C12 1.384(4) .
C11 H11 0.9500 .
C12 N2 1.351(3) .
C12 H12 0.9500 .
C13 C18 1.394(4) .
C13 C14 1.397(3) .
C13 P1 1.836(3) .
C14 C15 1.387(3) .
C14 H14 0.9500 .
C15 C16 1.386(4) .
C15 H15 0.9500 .
C16 C17 1.389(4) .
C16 H16 0.9500 .
C17 C18 1.390(4) .
C17 H17 0.9500 .
C18 H18 0.9500 .
C19 C20 1.390(4) .
C19 C24 1.406(4) .
C19 P1 1.843(3) .
C20 C21 1.394(4) .
C20 H20 0.9500 .
C21 C22 1.389(4) .
C21 H21 0.9500 .
C22 C23 1.388(4) .
C22 H22 0.9500 .
C23 C24 1.384(4) .
C23 H23 0.9500 .
C24 H24 0.9500 .
C25 C30 1.391(4) .
C25 C26 1.399(4) .
C25 P1 1.829(3) .
C26 C27 1.391(4) .
C26 H26 0.9500 .
C27 C28 1.389(4) .
C27 H27 0.9500 .
C28 C29 1.386(4) .
C28 H28 0.9500 .
C29 C30 1.391(4) .
C29 H29 0.9500 .
C30 H30 0.9500 .
C31 C36 1.395(4) .
C31 C32 1.402(4) .
C31 P2 1.839(3) .
C32 C33 1.388(4) .
C32 H32 0.9500 .
C33 C34 1.386(4) .
C33 H33 0.9500 .
C34 C35 1.382(4) .
C34 H34 0.9500 .
C35 C36 1.391(4) .
C35 H35 0.9500 .
C36 H36 0.9500 .
C37 C38 1.393(4) .
C37 C42 1.400(4) .
C37 P2 1.831(3) .
C38 C39 1.395(4) .
C38 H38 0.9500 .
C39 C40 1.381(4) .
C39 H39 0.9500 .
C40 C41 1.390(4) .
C40 H40 0.9500 .
C41 C42 1.386(4) .
C41 H41 0.9500 .
C42 H42 0.9500 .
C43 C48 1.397(4) .
C43 C44 1.399(4) .
C43 P2 1.833(3) .
C44 C45 1.391(4) .
C44 H44 0.9500 .
C45 C46 1.386(4) .
C45 H45 0.9500 .
C46 C47 1.384(4) .
C46 H46 0.9500 .
C47 C48 1.393(4) .
C47 H47 0.9500 .
C48 H48 0.9500 .
C49 N3 1.165(7) .
C49 C50 1.425(7) .
C50 H50A 0.9800 .
C50 H50B 0.9800 .
C50 H50C 0.9800 .
C51 C52 1.522(9) .
C52 C53 1.442(8) .
C53 C54 1.510(7) .
C54 C55 1.495(9) .
C55 C59 1.487(16) .
C57 C58 1.471(8) .
C57 C57 1.83(2) 3_567
C58 C59 1.506(10) .
C59 C60 1.437(9) .
C60 C61 1.445(9) .
C61 C62 1.436(9) .
C63 F3 1.330(4) .
C63 F1 1.335(4) .
C63 F2 1.341(4) .
C63 S1 1.823(4) .
Mn1 N2 2.037(2) .
Mn1 N1 2.041(2) .
Mn1 P2 2.3256(8) .
Mn1 P1 2.3337(8) .
O3 S1 1.441(2) .
O4 S1 1.440(2) .
O5 S1 1.438(2) .

loop_
_geom_torsion_atom_site_label_1
_geom_torsion_atom_site_label_2
_geom_torsion_atom_site_label_3
_geom_torsion_atom_site_label_4
_geom_torsion
_geom_torsion_site_symmetry_1
N1 C3 C4 C5 0.0(4) .
C3 C4 C5 C6 0.4(4) .
C4 C5 C6 C7 -0.7(4) .
C5 C6 C7 N1 0.8(4) .
C5 C6 C7 C8 179.4(3) .
N1 C7 C8 N2 -1.6(3) .
C6 C7 C8 N2 179.7(2) .
N1 C7 C8 C9 177.5(3) .
C6 C7 C8 C9 -1.2(4) .
N2 C8 C9 C10 0.9(5) .
C7 C8 C9 C10 -178.2(3) .
C8 C9 C10 C11 0.2(6) .
C9 C10 C11 C12 -1.0(5) .
C10 C11 C12 N2 0.7(5) .
C18 C13 C14 C15 -1.2(4) .
P1 C13 C14 C15 -175.8(2) .
C13 C14 C15 C16 0.5(4) .
C14 C15 C16 C17 0.5(4) .
C15 C16 C17 C18 -0.8(4) .
C16 C17 C18 C13 0.0(4) .
C14 C13 C18 C17 0.9(4) .
P1 C13 C18 C17 175.1(2) .
C24 C19 C20 C21 -0.6(4) .
P1 C19 C20 C21 176.1(2) .
C19 C20 C21 C22 -0.3(4) .
C20 C21 C22 C23 1.0(4) .
C21 C22 C23 C24 -0.9(4) .
C22 C23 C24 C19 0.0(4) .
C20 C19 C24 C23 0.7(4) .
P1 C19 C24 C23 -176.2(2) .
C30 C25 C26 C27 1.9(4) .
P1 C25 C26 C27 172.7(2) .
C25 C26 C27 C28 -1.7(4) .
C26 C27 C28 C29 0.7(4) .
C27 C28 C29 C30 0.0(4) .
C26 C25 C30 C29 -1.2(4) .
P1 C25 C30 C29 -172.3(2) .
C28 C29 C30 C25 0.3(4) .
C36 C31 C32 C33 2.4(4) .
P2 C31 C32 C33 -175.0(2) .
C31 C32 C33 C34 -0.2(4) .
C32 C33 C34 C35 -1.9(4) .
C33 C34 C35 C36 1.7(4) .
C34 C35 C36 C31 0.5(4) .
C32 C31 C36 C35 -2.6(4) .
P2 C31 C36 C35 174.5(2) .
C42 C37 C38 C39 -1.7(4) .
P2 C37 C38 C39 177.51(19) .
C37 C38 C39 C40 0.1(4) .
C38 C39 C40 C41 1.1(4) .
C39 C40 C41 C42 -0.6(4) .
C40 C41 C42 C37 -1.0(4) .
C38 C37 C42 C41 2.2(4) .
P2 C37 C42 C41 -177.1(2) .
C48 C43 C44 C45 0.5(4) .
P2 C43 C44 C45 171.6(2) .
C43 C44 C45 C46 0.8(4) .
C44 C45 C46 C47 -1.0(4) .
C45 C46 C47 C48 0.0(4) .
C46 C47 C48 C43 1.2(4) .
C44 C43 C48 C47 -1.5(4) .
P2 C43 C48 C47 -172.4(2) .
C51 C52 C53 C54 -178.4(8) .
C52 C53 C54 C55 177.8(10) .
C53 C54 C55 C59 -177.0(13) .
C57 C57 C58 C59 136.5(10) 3_567
C54 C55 C59 C60 153(5) .
C54 C55 C59 C58 164.6(12) .
C57 C58 C59 C60 169.2(10) .
C57 C58 C59 C55 165.3(13) .
C55 C59 C60 C61 -34(3) .
C58 C59 C60 C61 157.1(13) .
C59 C60 C61 C62 42(2) .
C4 C3 N1 C7 0.0(4) .
C4 C3 N1 Mn1 178.31(19) .
C6 C7 N1 C3 -0.4(4) .
C8 C7 N1 C3 -179.2(2) .
C6 C7 N1 Mn1 -178.9(2) .
C8 C7 N1 Mn1 2.4(3) .
C11 C12 N2 C8 0.4(4) .
C11 C12 N2 Mn1 178.0(2) .
C9 C8 N2 C12 -1.2(4) .
C7 C8 N2 C12 178.0(2) .
C9 C8 N2 Mn1 -179.0(2) .
C7 C8 N2 Mn1 0.1(3) .
C30 C25 P1 C13 -144.7(2) .
C26 C25 P1 C13 44.5(2) .
C30 C25 P1 C19 -41.8(2) .
C26 C25 P1 C19 147.4(2) .
C30 C25 P1 Mn1 86.0(2) .
C26 C25 P1 Mn1 -84.8(2) .
C18 C13 P1 C25 14.3(3) .
C14 C13 P1 C25 -171.5(2) .
C18 C13 P1 C19 -91.6(2) .
C14 C13 P1 C19 82.7(2) .
C18 C13 P1 Mn1 139.3(2) .
C14 C13 P1 Mn1 -46.4(2) .
C20 C19 P1 C25 127.0(2) .
C24 C19 P1 C25 -56.3(2) .
C20 C19 P1 C13 -125.3(2) .
C24 C19 P1 C13 51.4(2) .
C20 C19 P1 Mn1 3.7(2) .
C24 C19 P1 Mn1 -179.60(17) .
C38 C37 P2 C43 -122.7(2) .
C42 C37 P2 C43 56.5(2) .
C38 C37 P2 C31 127.2(2) .
C42 C37 P2 C31 -53.6(2) .
C38 C37 P2 Mn1 0.9(2) .
C42 C37 P2 Mn1 -179.83(17) .
C48 C43 P2 C37 -157.6(2) .
C44 C43 P2 C37 31.4(2) .
C48 C43 P2 C31 -53.2(2) .
C44 C43 P2 C31 135.9(2) .
C48 C43 P2 Mn1 74.0(2) .
C44 C43 P2 Mn1 -96.9(2) .
C36 C31 P2 C37 118.9(2) .
C32 C31 P2 C37 -63.9(2) .
C36 C31 P2 C43 13.1(3) .
C32 C31 P2 C43 -169.7(2) .
C36 C31 P2 Mn1 -112.2(2) .
C32 C31 P2 Mn1 65.0(2) .
F3 C63 S1 O5 57.8(3) .
F1 C63 S1 O5 177.3(2) .
F2 C63 S1 O5 -62.2(3) .
F3 C63 S1 O4 -63.3(3) .
F1 C63 S1 O4 56.2(3) .
F2 C63 S1 O4 176.7(3) .
F3 C63 S1 O3 176.6(2) .
F1 C63 S1 O3 -63.9(3) .
F2 C63 S1 O3 56.6(3) .
